data_7242908
loop_
_publ_author_name
'Yi, Xue-Wen'
'He, Juan'
'Sun, Li-Tang'
'Liu, Ji-Kai'
'Wang, Guo-Kai'
'Feng, Tao'

_publ_section_title
;
 3-Decalinoyltetramic acids from kiwi-associated fungus Zopfiella sp. and
 their antibacterial activity against Pseudomonas syringae
;
_journal_issue 31
_journal_name_full 'RSC Advances'
_journal_page_first 18827
_journal_page_last 18831
_journal_paper_doi 10.1039/D1RA02120F
_journal_volume 11
_journal_year 2021
_chemical_absolute_configuration ad
_chemical_formula_sum 'C25 H35 N O5'
_chemical_formula_weight 429.54
_space_group_crystal_system hexagonal
_space_group_IT_number 170
_space_group_name_Hall 'P 65'
_space_group_name_H-M_alt 'P 65'
_atom_sites_solution_hydrogens mixed
_audit_update_record
;
2021-03-15 deposited with the CCDC.	2021-05-19 downloaded from the CCDC.
;
_cell_angle_alpha 90
_cell_angle_beta 90
_cell_angle_gamma 120
_cell_formula_units_Z 6
_cell_length_a 17.6760(4)
_cell_length_b 17.6760(4)
_cell_length_c 13.1360(4)
_cell_measurement_reflns_used 9847
_cell_measurement_temperature 156.(2)
_cell_measurement_theta_max 78.9492
_cell_measurement_theta_min 4.4353
_cell_volume 3554.36(16)
_computing_cell_refinement 'SAINT V8.38A (Bruker AXS Inc., 2017)'
_computing_data_reduction 'SAINT V8.38A (Bruker AXS Inc., 2017)'
_computing_molecular_graphics 'shelXle (C.B. Huebschle, rev 833)'
_computing_structure_refinement 'SHELXL-2016/6 (Sheldrick, 2016)'
_computing_structure_solution 'SHELXT 2014/5 (Sheldrick, 2014)'
_diffrn_ambient_temperature 156.(2)
_diffrn_detector_area_resol_mean 7.3910
_diffrn_measured_fraction_theta_full 1.000
_diffrn_measured_fraction_theta_max 1.000
_diffrn_measurement_device_type 'Bruker APEX-II CCD'
_diffrn_measurement_method '\f and \w scans'
_diffrn_radiation_type 'Cu K\a'
_diffrn_radiation_wavelength 1.54178
_diffrn_reflns_av_R_equivalents 0.0490
_diffrn_reflns_av_unetI/netI 0.0164
_diffrn_reflns_limit_h_max 22
_diffrn_reflns_limit_h_min -22
_diffrn_reflns_limit_k_max 22
_diffrn_reflns_limit_k_min -22
_diffrn_reflns_limit_l_max 16
_diffrn_reflns_limit_l_min -14
_diffrn_reflns_number 83650
_diffrn_reflns_theta_full 79.21
_diffrn_reflns_theta_max 79.21
_diffrn_reflns_theta_min 2.89
_exptl_absorpt_coefficient_mu 0.669
_exptl_absorpt_correction_T_max 0.94
_exptl_absorpt_correction_T_min 0.86
_exptl_absorpt_correction_type multi-scan
_exptl_absorpt_process_details
;
SADABS-2016/2 - Bruker AXS area detector scaling and absorption correction
;
_exptl_crystal_colour 'light colourless'
_exptl_crystal_density_diffrn 1.204
_exptl_crystal_density_method 'not measured'
_exptl_crystal_description NEEDLE
_exptl_crystal_F_000 1392
_exptl_crystal_size_max 0.153
_exptl_crystal_size_mid 0.096
_exptl_crystal_size_min 0.095
_refine_diff_density_max 0.126
_refine_diff_density_min -0.153
_refine_ls_abs_structure_details
;

Flack x determined using 2229 quotients [(I+)-(I-)]/[(I+)+(I-)]
(Parsons, Flack and Wagner, Acta Cryst. B69 (2013) 249-259).
;
_refine_ls_abs_structure_Flack -0.03(5)
_refine_ls_extinction_method none
_refine_ls_goodness_of_fit_ref 1.077
_refine_ls_hydrogen_treatment mixed
_refine_ls_matrix_type full
_refine_ls_number_parameters 293
_refine_ls_number_reflns 5041
_refine_ls_number_restraints 1
_refine_ls_restrained_S_all 1.077
_refine_ls_R_factor_all 0.0299
_refine_ls_R_factor_gt 0.0285
_refine_ls_shift/su_max 0.001
_refine_ls_shift/su_mean 0.000
_refine_ls_structure_factor_coef Fsqd
_refine_ls_weighting_details 'w=1/[\s^2^(Fo^2^)+(0.0332P)^2^+0.4945P] where P=(Fo^2^+2Fc^2^)/3'
_refine_ls_weighting_scheme calc
_refine_ls_wR_factor_gt 0.0676
_refine_ls_wR_factor_ref 0.0688
_reflns_number_gt 4897
_reflns_number_total 5041
_reflns_threshold_expression 'I > 2\s(I)'
_cod_data_source_file d1ra02120f2.cif
_cod_data_source_block lslt99
_cod_depositor_comments
;
The following automatic conversions were performed:

data item '_exptl_absorpt_correction_type' value 'Multi-Scan' was
changed to 'multi-scan' in accordance with the
/home/data/users/saulius/crontab/automatic-downloads/rss-feeds/RSC/lib/dictionaries/cif_core.dic
dictionary named 'cif_core.dic' version 2.4.2 last updated on
2011-04-26.

Automatic conversion script
Id: cif_fix_values 7556 2019-12-06 15:28:31Z antanas 
;
_cod_original_cell_volume 3554.36(19)
_cod_database_code 7242908

loop_
_space_group_symop_operation_xyz
'x, y, z'
'x-y, x, z+5/6'
'y, -x+y, z+1/6'
'-y, x-y, z+2/3'
'-x+y, -x, z+1/3'
'-x, -y, z+1/2'

loop_
_atom_site_type_symbol
_atom_site_label
_atom_site_fract_x
_atom_site_fract_y
_atom_site_fract_z
_atom_site_U_iso_or_equiv
_atom_site_adp_type
_atom_site_calc_flag
_atom_site_refinement_flags_adp
_atom_site_refinement_flags_occupancy
_atom_site_refinement_flags_posn
_atom_site_occupancy
_atom_site_disorder_assembly
_atom_site_disorder_group
C C1 0.67143(10) 0.50436(10) 0.51326(13) 0.0230(3) Uani d . . . 1 . .
H H1 0.7484(13) 0.3794(13) 0.5630(17) 0.025(5) Uiso d . . . 1 . .
O O2 0.53739(8) 0.40427(8) 0.42595(10) 0.0287(2) Uani d . . . 1 . .
H H2 0.5136(9) 0.3629(17) 0.384(2) 0.043 Uiso calc U . R 1 . .
C C2 0.73508(10) 0.48222(10) 0.56716(12) 0.0231(3) Uani d . . . 1 . .
O O3 0.67282(8) 0.46285(7) 0.34544(9) 0.0283(2) Uani d . . . 1 . .
C C3 0.64301(10) 0.35492(10) 0.47137(13) 0.0251(3) Uani d . . . 1 . .
H H3 0.659949 0.332825 0.41043 0.03 Uiso calc U . R 1 . .
C C4 0.62472(10) 0.42848(10) 0.43708(13) 0.0242(3) Uani d . . . 1 . .
O O4 0.55776(8) 0.45868(8) 0.64155(10) 0.0320(3) Uani d . . . 1 . .
O O5 0.55061(9) 0.29931(9) 0.62502(10) 0.0350(3) Uani d . . . 1 . .
H H5A 0.5429(18) 0.3416(19) 0.6190(4) 0.053 Uiso calc U . R 1 . .
C C5 0.71050(10) 0.55723(10) 0.33798(13) 0.0255(3) Uani d . . . 1 . .
H H5 0.771586 0.582028 0.312127 0.031 Uiso calc U . R 1 . .
N N1 0.71970(9) 0.40390(9) 0.53535(11) 0.0248(3) Uani d . . . 1 . .
O O1 0.79167(7) 0.53015(7) 0.62818(9) 0.0263(2) Uani d . . . 1 . .
C C6 0.71633(10) 0.58932(10) 0.44966(13) 0.0243(3) Uani d . . . 1 . .
H H6 0.779196 0.623923 0.469904 0.029 Uiso calc U . R 1 . .
C C7 0.66971(11) 0.64196(11) 0.47919(13) 0.0272(3) Uani d . . . 1 . .
H H7 0.619836 0.624783 0.431144 0.033 Uiso calc U . R 1 . .
C C11 0.82126(12) 0.80251(11) 0.73167(15) 0.0332(4) Uani d . . . 1 . .
H H11A 0.868511 0.795712 0.700473 0.04 Uiso calc U . R 1 . .
H H11B 0.840963 0.865681 0.733755 0.04 Uiso calc U . R 1 . .
C C10 0.73916(11) 0.75585(11) 0.66491(14) 0.0300(4) Uani d . . . 1 . .
H H10 0.693079 0.76627 0.694656 0.036 Uiso calc U . R 1 . .
C C9 0.75648(13) 0.78971(11) 0.55740(15) 0.0341(4) Uani d . . . 1 . .
H H9 0.790498 0.851164 0.548335 0.041 Uiso calc U . R 1 . .
C C8 0.72801(12) 0.74054(11) 0.47386(15) 0.0325(4) Uani d . . . 1 . .
C C12 0.80569(12) 0.76699(12) 0.84050(15) 0.0343(4) Uani d . . . 1 . .
H H12 0.762303 0.779963 0.873095 0.041 Uiso calc U . R 1 . .
C C17 0.61180(10) 0.51599(11) 0.58807(13) 0.0257(3) Uani d . . . 1 . .
C C16 0.63150(11) 0.60945(11) 0.58670(14) 0.0271(3) Uani d . . . 1 . .
C C15 0.70567(11) 0.65768(10) 0.66625(13) 0.0266(3) Uani d . . . 1 . .
H H15 0.755425 0.649881 0.643866 0.032 Uiso calc U . R 1 . .
C C14 0.68374(12) 0.62313(12) 0.77548(15) 0.0328(4) Uani d . . . 1 . .
H H14A 0.639083 0.635247 0.804159 0.039 Uiso calc U . R 1 . .
H H14B 0.659882 0.559143 0.776009 0.039 Uiso calc U . R 1 . .
C C13 0.76664(13) 0.66802(12) 0.83951(15) 0.0350(4) Uani d . . . 1 . .
H H13A 0.810111 0.65379 0.811727 0.042 Uiso calc U . R 1 . .
H H13B 0.753011 0.645613 0.910133 0.042 Uiso calc U . R 1 . .
C C19 0.59319(12) 0.20646(11) 0.54738(16) 0.0348(4) Uani d . . . 1 . .
H H19A 0.606178 0.188087 0.482441 0.052 Uiso calc U . R 1 . .
H H19B 0.544181 0.15615 0.580527 0.052 Uiso calc U . R 1 . .
H H19C 0.644707 0.229878 0.591562 0.052 Uiso calc U . R 1 . .
C C18 0.56912(11) 0.27675(11) 0.52815(14) 0.0290(3) Uani d . . . 1 . .
H H18 0.514997 0.251455 0.485597 0.035 Uiso calc U . R 1 . .
C C20 0.66120(11) 0.57860(11) 0.26173(14) 0.0278(3) Uani d . . . 1 . .
H H20 0.602634 0.563311 0.276489 0.033 Uiso calc U . R 1 . .
C C21 0.69597(12) 0.61788(14) 0.17476(16) 0.0398(4) Uani d . . . 1 . .
H H21 0.75411 0.63114 0.161068 0.048 Uiso calc U . R 1 . .
C C22 0.65195(15) 0.64342(19) 0.0957(2) 0.0582(7) Uani d . . . 1 . .
H H22A 0.688571 0.705696 0.080067 0.087 Uiso calc U . R 1 . .
H H22B 0.595245 0.632263 0.121498 0.087 Uiso calc U . R 1 . .
H H22C 0.643188 0.609038 0.03382 0.087 Uiso calc U . R 1 . .
C C23 0.75024(16) 0.78050(13) 0.36931(17) 0.0430(5) Uani d . . . 1 . .
H H23A 0.783706 0.758692 0.332493 0.065 Uiso calc U . R 1 . .
H H23B 0.785226 0.844215 0.375268 0.065 Uiso calc U . R 1 . .
H H23C 0.696289 0.764637 0.332042 0.065 Uiso calc U . R 1 . .
C C24 0.88938(14) 0.81108(15) 0.90395(18) 0.0439(5) Uani d . . . 1 . .
H H24A 0.932813 0.798699 0.873969 0.066 Uiso calc U . R 1 . .
H H24B 0.876479 0.788471 0.973717 0.066 Uiso calc U . R 1 . .
H H24C 0.912503 0.874339 0.904851 0.066 Uiso calc U . R 1 . .
C C25 0.54996(12) 0.61592(13) 0.60855(16) 0.0346(4) Uani d . . . 1 . .
H H25A 0.563289 0.67628 0.598386 0.052 Uiso calc U . R 1 . .
H H25B 0.531362 0.598372 0.67907 0.052 Uiso calc U . R 1 . .
H H25C 0.502952 0.57724 0.562198 0.052 Uiso calc U . R 1 . .

loop_
_atom_site_aniso_label
_atom_site_aniso_U_11
_atom_site_aniso_U_22
_atom_site_aniso_U_33
_atom_site_aniso_U_12
_atom_site_aniso_U_13
_atom_site_aniso_U_23
C1 0.0238(7) 0.0227(7) 0.0236(8) 0.0125(6) 0.0003(6) -0.0002(6)
O2 0.0266(6) 0.0285(6) 0.0327(7) 0.0151(5) -0.0050(5) -0.0056(5)
C2 0.0228(7) 0.0246(7) 0.0225(8) 0.0124(6) 0.0040(6) 0.0027(6)
O3 0.0370(6) 0.0241(5) 0.0248(6) 0.0160(5) 0.0029(5) -0.0002(4)
C3 0.0279(7) 0.0232(7) 0.0254(8) 0.0137(6) -0.0019(6) -0.0012(6)
C4 0.0265(7) 0.0242(7) 0.0230(8) 0.0135(6) 0.0004(6) -0.0001(6)
O4 0.0291(6) 0.0304(6) 0.0330(7) 0.0123(5) 0.0067(5) -0.0002(5)
O5 0.0369(6) 0.0360(7) 0.0319(7) 0.0180(5) 0.0052(5) 0.0050(5)
C5 0.0260(7) 0.0238(7) 0.0270(9) 0.0127(6) 0.0025(6) 0.0009(6)
N1 0.0243(6) 0.0241(6) 0.0289(7) 0.0142(5) -0.0010(5) -0.0001(5)
O1 0.0254(5) 0.0266(5) 0.0272(6) 0.0132(4) -0.0016(4) -0.0009(4)
C6 0.0255(7) 0.0233(7) 0.0264(8) 0.0139(6) -0.0001(6) 0.0010(6)
C7 0.0306(8) 0.0276(8) 0.0287(9) 0.0185(6) -0.0014(6) -0.0010(6)
C11 0.0349(9) 0.0292(8) 0.0352(10) 0.0158(7) 0.0011(7) -0.0057(7)
C10 0.0341(8) 0.0271(8) 0.0339(10) 0.0191(7) 0.0013(7) -0.0028(7)
C9 0.0423(10) 0.0256(8) 0.0385(11) 0.0200(7) 0.0012(8) 0.0013(7)
C8 0.0411(9) 0.0284(8) 0.0351(10) 0.0226(7) 0.0015(7) 0.0025(7)
C12 0.0369(9) 0.0356(9) 0.0336(10) 0.0205(8) -0.0008(7) -0.0078(7)
C17 0.0239(7) 0.0283(8) 0.0254(8) 0.0133(6) -0.0018(6) -0.0038(6)
C16 0.0280(8) 0.0287(8) 0.0296(9) 0.0178(6) 0.0011(6) -0.0015(6)
C15 0.0293(8) 0.0265(7) 0.0275(9) 0.0165(6) 0.0004(6) -0.0026(6)
C14 0.0387(9) 0.0292(8) 0.0301(9) 0.0167(7) 0.0024(7) -0.0006(7)
C13 0.0443(10) 0.0357(9) 0.0290(9) 0.0230(8) -0.0009(7) -0.0029(7)
C19 0.0389(9) 0.0260(8) 0.0364(10) 0.0138(7) -0.0072(8) 0.0021(7)
C18 0.0293(8) 0.0249(7) 0.0301(9) 0.0114(7) -0.0042(7) 0.0008(6)
C20 0.0271(7) 0.0258(7) 0.0292(9) 0.0122(6) 0.0010(6) 0.0006(6)
C21 0.0298(9) 0.0474(11) 0.0360(11) 0.0146(8) 0.0018(7) 0.0104(8)
C22 0.0411(11) 0.0743(16) 0.0482(14) 0.0205(11) 0.0021(10) 0.0289(12)
C23 0.0638(13) 0.0313(9) 0.0362(11) 0.0254(9) 0.0016(9) 0.0047(8)
C24 0.0429(10) 0.0496(11) 0.0398(11) 0.0237(9) -0.0058(8) -0.0104(9)
C25 0.0328(9) 0.0397(9) 0.0401(11) 0.0247(8) 0.0003(7) -0.0048(8)

loop_
_atom_type_symbol
_atom_type_description
_atom_type_scat_dispersion_real
_atom_type_scat_dispersion_imag
_atom_type_scat_source
C C 0.0181 0.0091 'International Tables Vol C Tables 4.2.6.8 and 6.1.1.4'
H H 0.0000 0.0000 'International Tables Vol C Tables 4.2.6.8 and 6.1.1.4'
N N 0.0311 0.0180 'International Tables Vol C Tables 4.2.6.8 and 6.1.1.4'
O O 0.0492 0.0322 'International Tables Vol C Tables 4.2.6.8 and 6.1.1.4'

loop_
_geom_angle_atom_site_label_1
_geom_angle_atom_site_label_2
_geom_angle_atom_site_label_3
_geom_angle_site_symmetry_1
_geom_angle_site_symmetry_3
_geom_angle
_geom_angle_publ_flag
C17 C1 C2 . . 112.34(13) ?
C17 C1 C4 . . 115.42(13) ?
C2 C1 C4 . . 102.68(12) ?
C17 C1 C6 . . 105.68(12) ?
C2 C1 C6 . . 114.25(12) ?
C4 C1 C6 . . 106.61(13) ?
C4 O2 H2 . . 109.5 ?
O1 C2 N1 . . 126.23(15) ?
O1 C2 C1 . . 124.86(14) ?
N1 C2 C1 . . 108.90(13) ?
C4 O3 C5 . . 112.28(12) ?
N1 C3 C18 . . 111.96(14) ?
N1 C3 C4 . . 101.01(12) ?
C18 C3 C4 . . 116.97(13) ?
N1 C3 H3 . . 108.8 ?
C18 C3 H3 . . 108.8 ?
C4 C3 H3 . . 108.8 ?
O2 C4 O3 . . 112.18(14) ?
O2 C4 C1 . . 111.47(13) ?
O3 C4 C1 . . 103.42(12) ?
O2 C4 C3 . . 115.90(13) ?
O3 C4 C3 . . 105.81(12) ?
C1 C4 C3 . . 107.14(13) ?
C18 O5 H5A . . 109.5 ?
O3 C5 C20 . . 110.10(13) ?
O3 C5 C6 . . 105.22(12) ?
C20 C5 C6 . . 118.67(13) ?
O3 C5 H5 . . 107.4 ?
C20 C5 H5 . . 107.4 ?
C6 C5 H5 . . 107.4 ?
C2 N1 C3 . . 116.29(13) ?
C2 N1 H1 . . 120.3(13) ?
C3 N1 H1 . . 122.2(13) ?
C1 C6 C5 . . 104.29(12) ?
C1 C6 C7 . . 106.00(13) ?
C5 C6 C7 . . 119.34(13) ?
C1 C6 H6 . . 108.9 ?
C5 C6 H6 . . 108.9 ?
C7 C6 H6 . . 108.9 ?
C8 C7 C16 . . 112.83(14) ?
C8 C7 C6 . . 114.37(14) ?
C16 C7 C6 . . 105.46(13) ?
C8 C7 H7 . . 108.0 ?
C16 C7 H7 . . 108.0 ?
C6 C7 H7 . . 108.0 ?
C12 C11 C10 . . 112.67(15) ?
C12 C11 H11A . . 109.1 ?
C10 C11 H11A . . 109.1 ?
C12 C11 H11B . . 109.1 ?
C10 C11 H11B . . 109.1 ?
H11A C11 H11B . . 107.8 ?
C9 C10 C15 . . 110.42(14) ?
C9 C10 C11 . . 111.88(15) ?
C15 C10 C11 . . 109.19(14) ?
C9 C10 H10 . . 108.4 ?
C15 C10 H10 . . 108.4 ?
C11 C10 H10 . . 108.4 ?
C8 C9 C10 . . 125.33(16) ?
C8 C9 H9 . . 117.3 ?
C10 C9 H9 . . 117.3 ?
C9 C8 C23 . . 121.40(16) ?
C9 C8 C7 . . 121.91(16) ?
C23 C8 C7 . . 116.67(16) ?
C13 C12 C24 . . 110.90(17) ?
C13 C12 C11 . . 110.35(15) ?
C24 C12 C11 . . 111.75(16) ?
C13 C12 H12 . . 107.9 ?
C24 C12 H12 . . 107.9 ?
C11 C12 H12 . . 107.9 ?
O4 C17 C16 . . 125.24(15) ?
O4 C17 C1 . . 124.72(15) ?
C16 C17 C1 . . 110.03(13) ?
C17 C16 C25 . . 111.69(14) ?
C17 C16 C7 . . 103.69(13) ?
C25 C16 C7 . . 113.35(15) ?
C17 C16 C15 . . 105.19(13) ?
C25 C16 C15 . . 113.62(14) ?
C7 C16 C15 . . 108.54(13) ?
C10 C15 C14 . . 109.92(14) ?
C10 C15 C16 . . 110.88(14) ?
C14 C15 C16 . . 115.78(14) ?
C10 C15 H15 . . 106.6 ?
C14 C15 H15 . . 106.6 ?
C16 C15 H15 . . 106.6 ?
C13 C14 C15 . . 108.89(15) ?
C13 C14 H14A . . 109.9 ?
C15 C14 H14A . . 109.9 ?
C13 C14 H14B . . 109.9 ?
C15 C14 H14B . . 109.9 ?
H14A C14 H14B . . 108.3 ?
C14 C13 C12 . . 111.57(16) ?
C14 C13 H13A . . 109.3 ?
C12 C13 H13A . . 109.3 ?
C14 C13 H13B . . 109.3 ?
C12 C13 H13B . . 109.3 ?
H13A C13 H13B . . 108.0 ?
C18 C19 H19A . . 109.5 ?
C18 C19 H19B . . 109.5 ?
H19A C19 H19B . . 109.5 ?
C18 C19 H19C . . 109.5 ?
H19A C19 H19C . . 109.5 ?
H19B C19 H19C . . 109.5 ?
O5 C18 C19 . . 106.16(14) ?
O5 C18 C3 . . 113.18(14) ?
C19 C18 C3 . . 110.82(14) ?
O5 C18 H18 . . 108.9 ?
C19 C18 H18 . . 108.9 ?
C3 C18 H18 . . 108.9 ?
C21 C20 C5 . . 122.45(16) ?
C21 C20 H20 . . 118.8 ?
C5 C20 H20 . . 118.8 ?
C20 C21 C22 . . 125.76(18) ?
C20 C21 H21 . . 117.1 ?
C22 C21 H21 . . 117.1 ?
C21 C22 H22A . . 109.5 ?
C21 C22 H22B . . 109.5 ?
H22A C22 H22B . . 109.5 ?
C21 C22 H22C . . 109.5 ?
H22A C22 H22C . . 109.5 ?
H22B C22 H22C . . 109.5 ?
C8 C23 H23A . . 109.5 ?
C8 C23 H23B . . 109.5 ?
H23A C23 H23B . . 109.5 ?
C8 C23 H23C . . 109.5 ?
H23A C23 H23C . . 109.5 ?
H23B C23 H23C . . 109.5 ?
C12 C24 H24A . . 109.5 ?
C12 C24 H24B . . 109.5 ?
H24A C24 H24B . . 109.5 ?
C12 C24 H24C . . 109.5 ?
H24A C24 H24C . . 109.5 ?
H24B C24 H24C . . 109.5 ?
C16 C25 H25A . . 109.5 ?
C16 C25 H25B . . 109.5 ?
H25A C25 H25B . . 109.5 ?
C16 C25 H25C . . 109.5 ?
H25A C25 H25C . . 109.5 ?
H25B C25 H25C . . 109.5 ?

loop_
_geom_bond_atom_site_label_1
_geom_bond_atom_site_label_2
_geom_bond_site_symmetry_2
_geom_bond_distance
_geom_bond_publ_flag
C1 C17 . 1.528(2) ?
C1 C2 . 1.536(2) ?
C1 C4 . 1.541(2) ?
C1 C6 . 1.546(2) ?
O2 C4 . 1.3881(19) ?
O2 H2 . 0.84(3) ?
C2 O1 . 1.230(2) ?
C2 N1 . 1.337(2) ?
O3 C4 . 1.423(2) ?
O3 C5 . 1.4578(19) ?
C3 N1 . 1.456(2) ?
C3 C18 . 1.538(2) ?
C3 C4 . 1.555(2) ?
C3 H3 . 1.0 ?
O4 C17 . 1.210(2) ?
O5 C18 . 1.420(2) ?
O5 H5A . 0.83(3) ?
C5 C20 . 1.495(2) ?
C5 C6 . 1.558(2) ?
C5 H5 . 1.0 ?
N1 H1 . 0.89(2) ?
C6 C7 . 1.569(2) ?
C6 H6 . 1.0 ?
C7 C8 . 1.519(2) ?
C7 C16 . 1.547(2) ?
C7 H7 . 1.0 ?
C11 C12 . 1.530(3) ?
C11 C10 . 1.536(2) ?
C11 H11A . 0.99 ?
C11 H11B . 0.99 ?
C10 C9 . 1.504(3) ?
C10 C15 . 1.528(2) ?
C10 H10 . 1.0 ?
C9 C8 . 1.333(3) ?
C9 H9 . 0.95 ?
C8 C23 . 1.504(3) ?
C12 C13 . 1.526(3) ?
C12 C24 . 1.529(3) ?
C12 H12 . 1.0 ?
C17 C16 . 1.508(2) ?
C16 C25 . 1.529(2) ?
C16 C15 . 1.556(2) ?
C15 C14 . 1.531(3) ?
C15 H15 . 1.0 ?
C14 C13 . 1.524(3) ?
C14 H14A . 0.99 ?
C14 H14B . 0.99 ?
C13 H13A . 0.99 ?
C13 H13B . 0.99 ?
C19 C18 . 1.522(2) ?
C19 H19A . 0.98 ?
C19 H19B . 0.98 ?
C19 H19C . 0.98 ?
C18 H18 . 1.0 ?
C20 C21 . 1.318(3) ?
C20 H20 . 0.95 ?
C21 C22 . 1.496(3) ?
C21 H21 . 0.95 ?
C22 H22A . 0.98 ?
C22 H22B . 0.98 ?
C22 H22C . 0.98 ?
C23 H23A . 0.98 ?
C23 H23B . 0.98 ?
C23 H23C . 0.98 ?
C24 H24A . 0.98 ?
C24 H24B . 0.98 ?
C24 H24C . 0.98 ?
C25 H25A . 0.98 ?
C25 H25B . 0.98 ?
C25 H25C . 0.98 ?

loop_
_geom_torsion_atom_site_label_1
_geom_torsion_atom_site_label_2
_geom_torsion_atom_site_label_3
_geom_torsion_atom_site_label_4
_geom_torsion_site_symmetry_1
_geom_torsion_site_symmetry_2
_geom_torsion_site_symmetry_3
_geom_torsion_site_symmetry_4
_geom_torsion
_geom_torsion_publ_flag
C17 C1 C2 O1 . . . . -62.5(2) ?
C4 C1 C2 O1 . . . . 172.93(15) ?
C6 C1 C2 O1 . . . . 57.9(2) ?
C17 C1 C2 N1 . . . . 118.69(15) ?
C4 C1 C2 N1 . . . . -5.93(16) ?
C6 C1 C2 N1 . . . . -120.94(15) ?
C5 O3 C4 O2 . . . . 90.26(15) ?
C5 O3 C4 C1 . . . . -29.97(16) ?
C5 O3 C4 C3 . . . . -142.45(13) ?
C17 C1 C4 O2 . . . . 21.25(19) ?
C2 C1 C4 O2 . . . . 143.81(13) ?
C6 C1 C4 O2 . . . . -95.76(15) ?
C17 C1 C4 O3 . . . . 141.97(13) ?
C2 C1 C4 O3 . . . . -95.47(13) ?
C6 C1 C4 O3 . . . . 24.96(15) ?
C17 C1 C4 C3 . . . . -106.52(15) ?
C2 C1 C4 C3 . . . . 16.05(15) ?
C6 C1 C4 C3 . . . . 136.47(13) ?
N1 C3 C4 O2 . . . . -144.84(14) ?
C18 C3 C4 O2 . . . . -23.1(2) ?
N1 C3 C4 O3 . . . . 90.15(14) ?
C18 C3 C4 O3 . . . . -148.07(14) ?
N1 C3 C4 C1 . . . . -19.71(16) ?
C18 C3 C4 C1 . . . . 102.07(16) ?
C4 O3 C5 C20 . . . . -106.38(15) ?
C4 O3 C5 C6 . . . . 22.60(16) ?
O1 C2 N1 C3 . . . . 173.48(15) ?
C1 C2 N1 C3 . . . . -7.69(19) ?
C18 C3 N1 C2 . . . . -107.83(16) ?
C4 C3 N1 C2 . . . . 17.38(18) ?
C17 C1 C6 C5 . . . . -135.32(13) ?
C2 C1 C6 C5 . . . . 100.66(15) ?
C4 C1 C6 C5 . . . . -12.02(15) ?
C17 C1 C6 C7 . . . . -8.51(16) ?
C2 C1 C6 C7 . . . . -132.54(14) ?
C4 C1 C6 C7 . . . . 114.79(14) ?
O3 C5 C6 C1 . . . . -5.02(15) ?
C20 C5 C6 C1 . . . . 118.68(15) ?
O3 C5 C6 C7 . . . . -123.02(14) ?
C20 C5 C6 C7 . . . . 0.7(2) ?
C1 C6 C7 C8 . . . . 148.88(14) ?
C5 C6 C7 C8 . . . . -94.01(18) ?
C1 C6 C7 C16 . . . . 24.32(16) ?
C5 C6 C7 C16 . . . . 141.43(14) ?
C12 C11 C10 C9 . . . . -178.21(14) ?
C12 C11 C10 C15 . . . . -55.67(19) ?
C15 C10 C9 C8 . . . . 15.0(3) ?
C11 C10 C9 C8 . . . . 136.85(19) ?
C10 C9 C8 C23 . . . . -178.83(18) ?
C10 C9 C8 C7 . . . . 2.8(3) ?
C16 C7 C8 C9 . . . . 13.0(2) ?
C6 C7 C8 C9 . . . . -107.55(19) ?
C16 C7 C8 C23 . . . . -165.42(16) ?
C6 C7 C8 C23 . . . . 74.0(2) ?
C10 C11 C12 C13 . . . . 53.2(2) ?
C10 C11 C12 C24 . . . . 177.05(15) ?
C2 C1 C17 O4 . . . . -64.7(2) ?
C4 C1 C17 O4 . . . . 52.6(2) ?
C6 C1 C17 O4 . . . . 170.10(16) ?
C2 C1 C17 C16 . . . . 114.24(14) ?
C4 C1 C17 C16 . . . . -128.50(15) ?
C6 C1 C17 C16 . . . . -10.97(17) ?
O4 C17 C16 C25 . . . . -32.7(2) ?
C1 C17 C16 C25 . . . . 148.40(15) ?
O4 C17 C16 C7 . . . . -155.09(17) ?
C1 C17 C16 C7 . . . . 25.99(17) ?
O4 C17 C16 C15 . . . . 91.00(19) ?
C1 C17 C16 C15 . . . . -87.91(16) ?
C8 C7 C16 C17 . . . . -155.95(13) ?
C6 C7 C16 C17 . . . . -30.43(16) ?
C8 C7 C16 C25 . . . . 82.75(18) ?
C6 C7 C16 C25 . . . . -151.73(14) ?
C8 C7 C16 C15 . . . . -44.48(18) ?
C6 C7 C16 C15 . . . . 81.04(15) ?
C9 C10 C15 C14 . . . . -177.05(15) ?
C11 C10 C15 C14 . . . . 59.55(18) ?
C9 C10 C15 C16 . . . . -47.75(19) ?
C11 C10 C15 C16 . . . . -171.16(14) ?
C17 C16 C15 C10 . . . . 173.98(14) ?
C25 C16 C15 C10 . . . . -63.56(19) ?
C7 C16 C15 C10 . . . . 63.52(16) ?
C17 C16 C15 C14 . . . . -59.91(18) ?
C25 C16 C15 C14 . . . . 62.55(19) ?
C7 C16 C15 C14 . . . . -170.38(14) ?
C10 C15 C14 C13 . . . . -61.75(18) ?
C16 C15 C14 C13 . . . . 171.66(14) ?
C15 C14 C13 C12 . . . . 59.44(19) ?
C24 C12 C13 C14 . . . . -179.30(17) ?
C11 C12 C13 C14 . . . . -54.9(2) ?
N1 C3 C18 O5 . . . . 49.40(18) ?
C4 C3 C18 O5 . . . . -66.47(19) ?
N1 C3 C18 C19 . . . . -69.72(18) ?
C4 C3 C18 C19 . . . . 174.41(14) ?
O3 C5 C20 C21 . . . . -112.44(19) ?
C6 C5 C20 C21 . . . . 126.31(19) ?
C5 C20 C21 C22 . . . . -178.4(2) ?
